data_7246706
loop_
_publ_author_name
'Kuznetsov, Artem B.'
'Jamous, Ammar Y.'
'Svetlichnyi, Valery A.'
'Volkov, Sergey N.'
'Korolkov, Ilya V.'
'Kokh, Konstantin A.'
'Gorelova, Liudmila A.'
'Krzhizhanovskaya, Maria G.'
'Aksenov, Sergey M.'
'Kokh, Alexander E.'

_publ_section_title
;
 Growth and characterization of Na3R(BO3)2 (R = La--Gd) borates: crystal
 structure, high-temperature behavior, and optical properties
;
_journal_issue 19
_journal_name_full CrystEngComm
_journal_page_first 2914
_journal_page_last 2924
_journal_paper_doi 10.1039/D3CE00248A
_journal_volume 25
_journal_year 2023
_chemical_formula_sum 'B2 Gd Na3 O6'
_chemical_formula_weight 343.8
_space_group_IT_number 14
_space_group_name_Hall '-P 2yn'
_space_group_name_H-M_alt 'P 1 21/n 1'
_symmetry_cell_setting monoclinic
_symmetry_Int_Tables_number 14
_symmetry_space_group_name_Hall '-P 2yn'
_symmetry_space_group_name_H-M 'P 1 21/n 1'
_audit_update_record
;
2022-10-31 deposited with the CCDC.	2023-05-02 downloaded from the CCDC.
;
_cell_angle_alpha 90
_cell_angle_beta 90.8656(11)
_cell_angle_gamma 90
_cell_formula_units_Z 4
_cell_length_a 6.52470(10)
_cell_length_b 8.73090(10)
_cell_length_c 10.14470(10)
_cell_measurement_reflns_used 9040
_cell_measurement_temperature 293
_cell_measurement_theta_max 33.66
_cell_measurement_theta_min 3.69
_cell_volume 577.842(12)
_diffrn_ambient_temperature 294.7
_diffrn_detector 'Hybrid Pixel Array Detector'
_diffrn_detector_area_resol_mean 10.0000
_diffrn_measured_fraction_theta_full 0.98
_diffrn_measured_fraction_theta_max 0.89
_diffrn_measurement_device 'four-circle diffractometer'
_diffrn_measurement_device_type 'XtaLAB Synergy, Single source at home/near, HyPix'
_diffrn_measurement_method '\w scans'
_diffrn_radiation_monochromator mirror
_diffrn_radiation_probe x-ray
_diffrn_radiation_source 'X-ray tube'
_diffrn_radiation_type 'Mo K\a'
_diffrn_radiation_wavelength 0.71073
_diffrn_reflns_av_R_equivalents 0.0246
_diffrn_reflns_av_unetI/netI 0.0153
_diffrn_reflns_limit_h_max 9
_diffrn_reflns_limit_h_min -9
_diffrn_reflns_limit_k_max 13
_diffrn_reflns_limit_k_min -12
_diffrn_reflns_limit_l_max 15
_diffrn_reflns_limit_l_min -15
_diffrn_reflns_number 10875
_diffrn_reflns_theta_full 31.63
_diffrn_reflns_theta_max 33.46
_diffrn_reflns_theta_min 3.69
_diffrn_source 'micro-focus sealed X-ray tube'
_exptl_absorpt_coefficient_mu 11.668
_exptl_absorpt_correction_T_max 1
_exptl_absorpt_correction_T_min 0.537
_exptl_absorpt_correction_type multi-scan
_exptl_absorpt_process_details
;
CrysAlisPro 1.171.41.123a (Rigaku Oxford Diffraction, 2022)
Empirical absorption correction using spherical harmonics,
implemented in SCALE3 ABSPACK scaling algorithm.
;
_exptl_crystal_density_diffrn 3.9523
_exptl_crystal_description 'anhedral grain'
_exptl_crystal_F_000 620
_refine_diff_density_max 1.33
_refine_diff_density_min -1.23
_refine_ls_extinction_coef 1930(50)
_refine_ls_extinction_method 'B-C type 1 Gaussian isotropic (Becker & Coppens, 1974)'
_refine_ls_goodness_of_fit_gt 1.45
_refine_ls_goodness_of_fit_ref 1.44
_refine_ls_number_constraints 0
_refine_ls_number_parameters 110
_refine_ls_number_reflns 2006
_refine_ls_number_restraints 0
_refine_ls_R_factor_all 0.0169
_refine_ls_R_factor_gt 0.0156
_refine_ls_shift/su_max 0.0400
_refine_ls_shift/su_mean 0.0094
_refine_ls_structure_factor_coef F
_refine_ls_weighting_details w=1/(\s^2^(F)+0.0001F^2^)
_refine_ls_weighting_scheme sigma
_refine_ls_wR_factor_gt 0.0217
_refine_ls_wR_factor_ref 0.0223
_reflns_number_gt 1884
_reflns_number_total 2006
_reflns_threshold_expression I>3\s(I)
_cod_data_source_file d3ce00248a2.cif
_cod_data_source_block Na3Gd(BO3)2
_cod_depositor_comments
;
The following automatic conversions were performed:

data item '_diffrn_radiation_probe' value 'X-ray' was changed to
'x-ray' in accordance with the
/home/data/users/saulius/crontab/automatic-downloads/rss-feeds/RSC/lib/dictionaries/cif_core.dic
dictionary named 'cif_core.dic' version 2.4.2 last updated on
2011-04-26.

Automatic conversion script
Id: cif_fix_values 8170 2020-07-09 18:12:32Z antanas 

 Adding full bibliography for 7246705--7246706.cif.
;
_cod_original_sg_symbol_Hall '-P 2yabc'
_cod_original_formula_sum 'B2 Gd1 Na3 O6'
_cod_database_code 7246706

loop_
_space_group_symop_id
_space_group_symop_operation_xyz
1 x,y,z
2 -x+1/2,y+1/2,-z+1/2
3 -x,-y,-z
4 x+1/2,-y+1/2,z+1/2

loop_
_atom_site_label
_atom_site_type_symbol
_atom_site_fract_x
_atom_site_fract_y
_atom_site_fract_z
_atom_site_adp_type
_atom_site_U_iso_or_equiv
_atom_site_site_symmetry_multiplicity
_atom_site_occupancy
_atom_site_calc_flag
_atom_site_refinement_flags
_atom_site_disorder_assembly
_atom_site_disorder_group
Gd1 Gd 0.841989(15) 0.386678(12) 0.353194(10) Uani 0.00626(4) 4 1 d . . .
Na1 Na 0.02149(15) 0.18801(11) 0.10149(9) Uani 0.0121(3) 4 1 d . . .
Na2 Na 0.02151(15) 0.76364(12) 0.34531(10) Uani 0.0155(3) 4 1 d . . .
Na3 Na 0.2169(3) 0.55993(16) 0.10642(12) Uani 0.0396(5) 4 1 d . . .
O1 O -0.2429(3) 0.63695(17) 0.25258(16) Uani 0.0103(5) 4 1 d . . .
O2 O 0.1919(3) 0.8431(2) 0.52248(17) Uani 0.0172(5) 4 1 d . . .
O3 O 0.1788(3) 0.5778(2) -0.11853(17) Uani 0.0169(5) 4 1 d . . .
O4 O 0.1714(3) 0.2886(2) 0.29480(18) Uani 0.0150(5) 4 1 d . . .
O5 O 0.4884(3) 0.3965(2) 0.3686(2) Uani 0.0148(5) 4 1 d . . .
O6 O 0.1665(3) 0.51593(19) 0.42013(16) Uani 0.0116(4) 4 1 d . . .
B1 B 0.2812(5) 0.4000(3) 0.3629(3) Uani 0.0083(7) 4 1 d . . .
B2 B 0.2550(4) 0.9294(3) 0.6285(2) Uani 0.0106(6) 4 1 d . . .

loop_
_atom_site_aniso_label
_atom_site_aniso_type_symbol
_atom_site_aniso_U_11
_atom_site_aniso_U_22
_atom_site_aniso_U_33
_atom_site_aniso_U_12
_atom_site_aniso_U_13
_atom_site_aniso_U_23
Gd1 Gd 0.00528(8) 0.00647(7) 0.00702(8) 0.00013(3) -0.00005(4) -0.00039(3)
Na1 Na 0.0127(5) 0.0132(5) 0.0106(4) 0.0007(4) 0.0009(3) -0.0030(3)
Na2 Na 0.0164(5) 0.0169(5) 0.0129(5) -0.0041(4) -0.0059(4) 0.0022(4)
Na3 Na 0.0788(11) 0.0212(7) 0.0185(6) 0.0106(7) -0.0084(6) -0.0040(5)
O1 O 0.0131(9) 0.0091(8) 0.0086(8) 0.0004(7) -0.0018(7) -0.0002(6)
O2 O 0.0296(11) 0.0111(8) 0.0108(8) -0.0065(8) -0.0044(7) -0.0002(6)
O3 O 0.0289(11) 0.0118(8) 0.0101(8) 0.0083(8) 0.0007(7) 0.0017(7)
O4 O 0.0087(8) 0.0165(8) 0.0198(9) -0.0002(6) -0.0005(6) -0.0098(7)
O5 O 0.0067(8) 0.0191(10) 0.0185(10) 0.0002(6) -0.0003(7) -0.0059(6)
O6 O 0.0091(8) 0.0120(8) 0.0136(8) 0.0004(6) 0.0007(6) -0.0035(6)
B1 B 0.0080(12) 0.0099(11) 0.0070(11) -0.0005(8) 0.0008(8) 0.0015(8)
B2 B 0.0110(12) 0.0107(11) 0.0100(11) -0.0011(9) -0.0019(8) -0.0006(9)

loop_
_atom_type_symbol
_atom_type_scat_dispersion_real
_atom_type_scat_dispersion_imag
_atom_type_scat_source
B 0.0013 0.0007 'International Tables Vol C tables 4.2.6.8 and 6.1.1.1'
Gd -0.1653 3.9035 'International Tables Vol C tables 4.2.6.8 and 6.1.1.1'
Na 0.0362 0.0249 'International Tables Vol C tables 4.2.6.8 and 6.1.1.1'
O 0.0106 0.0060 'International Tables Vol C tables 4.2.6.8 and 6.1.1.1'

loop_
_geom_angle_atom_site_label_1
_geom_angle_atom_site_label_2
_geom_angle_atom_site_label_3
_geom_angle_site_symmetry_1
_geom_angle_site_symmetry_2
_geom_angle_site_symmetry_3
_geom_angle
_geom_angle_publ_flag
Na1 Gd1 Na1 1_655 . 2_555 136.60(2) ?
Na1 Gd1 Na1 1_655 . 4_555 134.96(2) ?
Na1 Gd1 Na2 1_655 . 1_655 110.65(2) ?
Na1 Gd1 Na2 1_655 . 2_545 67.36(2) ?
Na1 Gd1 Na2 1_655 . 3_666 113.34(2) ?
Na1 Gd1 Na3 1_655 . 1_655 57.83(3) ?
Na1 Gd1 O2 1_655 . 3_666 90.22(5) ?
Na1 Gd1 O5 1_655 . . 115.80(5) ?
Na1 Gd1 Na1 2_555 . 4_555 67.99(2) ?
Na1 Gd1 Na2 2_555 . 1_655 62.18(2) ?
Na1 Gd1 Na2 2_555 . 2_545 81.06(2) ?
Na1 Gd1 Na2 2_555 . 3_666 109.29(2) ?
Na1 Gd1 Na3 2_555 . 1_655 102.97(3) ?
Na1 Gd1 O2 2_555 . 3_666 118.98(5) ?
Na1 Gd1 O5 2_555 . . 45.66(5) ?
Na1 Gd1 Na2 4_555 . 1_655 114.35(2) ?
Na1 Gd1 Na2 4_555 . 2_545 86.80(2) ?
Na1 Gd1 Na2 4_555 . 3_666 54.15(2) ?
Na1 Gd1 Na3 4_555 . 1_655 167.20(3) ?
Na1 Gd1 O2 4_555 . 3_666 51.40(5) ?
Na1 Gd1 O5 4_555 . . 47.55(5) ?
Na2 Gd1 Na2 1_655 . 2_545 122.38(2) ?
Na2 Gd1 Na2 1_655 . 3_666 107.33(2) ?
Na2 Gd1 Na3 1_655 . 1_655 52.89(3) ?
Na2 Gd1 O2 1_655 . 3_666 147.05(5) ?
Na2 Gd1 O5 1_655 . . 107.54(5) ?
Na2 Gd1 Na2 2_545 . 3_666 126.80(2) ?
Na2 Gd1 Na3 2_545 . 1_655 101.03(3) ?
Na2 Gd1 O2 2_545 . 3_666 88.69(5) ?
Na2 Gd1 O5 2_545 . . 48.68(5) ?
Na2 Gd1 Na3 3_666 . 1_655 124.93(3) ?
Na2 Gd1 O2 3_666 . 3_666 39.75(5) ?
Na2 Gd1 O5 3_666 . . 101.49(5) ?
Na3 Gd1 O2 1_655 . 3_666 137.97(5) ?
Na3 Gd1 O5 1_655 . . 132.45(5) ?
O2 Gd1 O5 3_666 . . 83.96(7) ?
Gd1 Na1 Gd1 1_455 . 2_545 92.48(2) ?
Gd1 Na1 Gd1 1_455 . 4_454 155.44(3) ?
Gd1 Na1 Na1 1_455 . 3_555 145.82(3) ?
Gd1 Na1 Na2 1_455 . 2_445 55.72(2) ?
Gd1 Na1 Na2 1_455 . 2_545 96.01(3) ?
Gd1 Na1 Na3 1_455 . . 68.61(3) ?
Gd1 Na1 Na3 1_455 . 2_545 72.25(3) ?
Gd1 Na1 Na3 1_455 . 3_565 88.60(3) ?
Gd1 Na1 O1 1_455 . 2_445 48.95(4) ?
Gd1 Na1 O3 1_455 . 3_565 46.33(4) ?
Gd1 Na1 O4 1_455 . . 46.27(4) ?
Gd1 Na1 B1 1_455 . 2_545 121.95(6) ?
Gd1 Na1 Gd1 2_545 . 4_454 112.01(3) ?
Gd1 Na1 Na1 2_545 . 3_555 53.38(2) ?
Gd1 Na1 Na2 2_545 . 2_445 57.81(2) ?
Gd1 Na1 Na2 2_545 . 2_545 140.71(4) ?
Gd1 Na1 Na3 2_545 . . 157.79(4) ?
Gd1 Na1 Na3 2_545 . 2_545 88.43(3) ?
Gd1 Na1 Na3 2_545 . 3_565 104.91(4) ?
Gd1 Na1 O1 2_545 . 2_445 43.54(4) ?
Gd1 Na1 O3 2_545 . 3_565 104.55(6) ?
Gd1 Na1 O4 2_545 . . 115.87(5) ?
Gd1 Na1 B1 2_545 . 2_545 68.48(6) ?
Gd1 Na1 Na1 4_454 . 3_555 58.63(2) ?
Gd1 Na1 Na2 4_454 . 2_445 139.61(3) ?
Gd1 Na1 Na2 4_454 . 2_545 64.11(3) ?
Gd1 Na1 Na3 4_454 . . 87.71(3) ?
Gd1 Na1 Na3 4_454 . 2_545 105.40(4) ?
Gd1 Na1 Na3 4_454 . 3_565 86.83(3) ?
Gd1 Na1 O1 4_454 . 2_445 155.56(5) ?
Gd1 Na1 O3 4_454 . 3_565 123.83(5) ?
Gd1 Na1 O4 4_454 . . 116.25(5) ?
Gd1 Na1 B1 4_454 . 2_545 68.79(6) ?
Na1 Na1 Na2 3_555 . 2_445 99.72(3) ?
Na1 Na1 Na2 3_555 . 2_545 109.55(4) ?
Na1 Na1 Na3 3_555 . . 144.88(4) ?
Na1 Na1 Na3 3_555 . 2_545 101.81(3) ?
Na1 Na1 Na3 3_555 . 3_565 100.90(3) ?
Na1 Na1 O1 3_555 . 2_445 96.93(5) ?
Na1 Na1 O3 3_555 . 3_565 135.51(6) ?
Na1 Na1 O4 3_555 . . 141.70(6) ?
Na1 Na1 B1 3_555 . 2_545 49.38(6) ?
Na2 Na1 Na2 2_445 . 2_545 150.49(4) ?
Na2 Na1 Na3 2_445 . . 100.64(4) ?
Na2 Na1 Na3 2_445 . 2_545 112.71(4) ?
Na2 Na1 Na3 2_445 . 3_565 62.61(4) ?
Na2 Na1 O1 2_445 . 2_445 36.68(4) ?
Na2 Na1 O3 2_445 . 3_565 46.74(5) ?
Na2 Na1 O4 2_445 . . 101.63(5) ?
Na2 Na1 B1 2_445 . 2_545 125.39(7) ?
Na2 Na1 Na3 2_545 . . 56.48(4) ?
Na2 Na1 Na3 2_545 . 2_545 58.37(4) ?
Na2 Na1 Na3 2_545 . 3_565 113.57(4) ?
Na2 Na1 O1 2_545 . 2_445 131.93(6) ?
Na2 Na1 O3 2_545 . 3_565 108.98(6) ?
Na2 Na1 O4 2_545 . . 52.15(5) ?
Na2 Na1 B1 2_545 . 2_545 74.55(6) ?
Na3 Na1 Na3 . . 2_545 96.28(4) ?
Na3 Na1 Na3 . . 3_565 64.60(4) ?
Na3 Na1 O1 . . 2_445 116.32(5) ?
Na3 Na1 O3 . . 3_565 54.09(6) ?
Na3 Na1 O4 . . . 59.50(5) ?
Na3 Na1 B1 . . 2_545 131.01(7) ?
Na3 Na1 Na3 2_545 . 3_565 157.28(4) ?
Na3 Na1 O1 2_545 . 2_445 77.74(5) ?
Na3 Na1 O3 2_545 . 3_565 116.99(6) ?
Na3 Na1 O4 2_545 . . 40.32(5) ?
Na3 Na1 B1 2_545 . 2_545 53.79(6) ?
Na3 Na1 O1 3_565 . 2_445 99.13(6) ?
Na3 Na1 O3 3_565 . 3_565 42.35(5) ?
Na3 Na1 O4 3_565 . . 117.11(6) ?
Na3 Na1 B1 3_565 . 2_545 148.28(7) ?
O1 Na1 O3 2_445 . 3_565 72.56(6) ?
O1 Na1 O4 2_445 . . 82.20(6) ?
O1 Na1 B1 2_445 . 2_545 95.91(7) ?
O3 Na1 O4 3_565 . . 81.01(7) ?
O3 Na1 B1 3_565 . 2_545 167.34(8) ?
O4 Na1 B1 . . 2_545 92.45(8) ?
Gd1 Na2 Gd1 1_455 . 2_555 94.78(3) ?
Gd1 Na2 Gd1 1_455 . 3_666 72.67(2) ?
Gd1 Na2 Na1 1_455 . 2_455 60.01(2) ?
Gd1 Na2 Na1 1_455 . 2_555 96.75(3) ?
Gd1 Na2 Na3 1_455 . . 68.92(3) ?
Gd1 Na2 Na3 1_455 . 2_555 162.90(4) ?
Gd1 Na2 Na3 1_455 . 4_465 101.14(3) ?
Gd1 Na2 O1 1_455 . . 44.73(4) ?
Gd1 Na2 O2 1_455 . . 116.20(6) ?
Gd1 Na2 B1 1_455 . 2_555 125.73(6) ?
Gd1 Na2 Gd1 2_555 . 3_666 148.24(3) ?
Gd1 Na2 Na1 2_555 . 2_455 56.92(2) ?
Gd1 Na2 Na1 2_555 . 2_555 149.99(4) ?
Gd1 Na2 Na3 2_555 . . 90.54(4) ?
Gd1 Na2 Na3 2_555 . 2_555 102.32(4) ?
Gd1 Na2 Na3 2_555 . 4_465 84.90(3) ?
Gd1 Na2 O1 2_555 . . 50.05(4) ?
Gd1 Na2 O2 2_555 . . 138.49(6) ?
Gd1 Na2 B1 2_555 . 2_555 74.29(6) ?
Gd1 Na2 Na1 3_666 . 2_455 92.20(3) ?
Gd1 Na2 Na1 3_666 . 2_555 61.74(2) ?
Gd1 Na2 Na3 3_666 . . 110.64(4) ?
Gd1 Na2 Na3 3_666 . 2_555 92.46(3) ?
Gd1 Na2 Na3 3_666 . 4_465 69.75(3) ?
Gd1 Na2 O1 3_666 . . 111.87(5) ?
Gd1 Na2 O2 3_666 . . 43.55(5) ?
Gd1 Na2 B1 3_666 . 2_555 136.80(7) ?
Na1 Na2 Na1 2_455 . 2_555 150.49(4) ?
Na1 Na2 Na3 2_455 . . 113.57(4) ?
Na1 Na2 Na3 2_455 . 2_555 130.81(5) ?
Na1 Na2 Na3 2_455 . 4_465 55.44(3) ?
Na1 Na2 O1 2_455 . . 39.78(5) ?
Na1 Na2 O2 2_455 . . 114.44(6) ?
Na1 Na2 B1 2_455 . 2_555 130.97(7) ?
Na1 Na2 Na3 2_555 . . 68.21(4) ?
Na1 Na2 Na3 2_555 . 2_555 68.14(4) ?
Na1 Na2 Na3 2_555 . 4_465 119.62(4) ?
Na1 Na2 O1 2_555 . . 134.49(6) ?
Na1 Na2 O2 2_555 . . 56.88(6) ?
Na1 Na2 B1 2_555 . 2_555 76.48(7) ?
Na3 Na2 Na3 . . 2_555 110.26(5) ?
Na3 Na2 Na3 . . 4_465 168.73(5) ?
Na3 Na2 O1 . . . 74.20(6) ?
Na3 Na2 O2 . . . 125.07(7) ?
Na3 Na2 B1 . . 2_555 58.49(6) ?
Na3 Na2 Na3 2_555 . 4_465 80.83(4) ?
Na3 Na2 O1 2_555 . . 152.36(6) ?
Na3 Na2 O2 2_555 . . 49.30(6) ?
Na3 Na2 B1 2_555 . 2_555 60.29(6) ?
Na3 Na2 O1 4_465 . . 95.06(6) ?
Na3 Na2 O2 4_465 . . 63.46(6) ?
Na3 Na2 B1 4_465 . 2_555 129.39(7) ?
O1 Na2 O2 . . . 150.40(8) ?
O1 Na2 B1 . . 2_555 104.84(8) ?
O2 Na2 B1 . . 2_555 104.61(8) ?
Gd1 Na3 Na1 1_455 . . 53.56(3) ?
Gd1 Na3 Na1 1_455 . 2_555 83.32(3) ?
Gd1 Na3 Na1 1_455 . 3_565 111.65(5) ?
Gd1 Na3 Na2 1_455 . . 58.19(3) ?
Gd1 Na3 Na2 1_455 . 2_545 85.63(4) ?
Gd1 Na3 Na2 1_455 . 4_564 173.11(5) ?
Gd1 Na3 Na3 1_455 . 3_565 77.22(4) ?
Gd1 Na3 O2 1_455 . 2_545 102.23(6) ?
Gd1 Na3 O3 1_455 . . 127.90(8) ?
Gd1 Na3 O4 1_455 . 2_555 104.71(6) ?
Gd1 Na3 B2 1_455 . 2_545 118.06(8) ?
Na1 Na3 Na1 . . 2_555 118.21(4) ?
Na1 Na3 Na1 . . 3_565 115.40(5) ?
Na1 Na3 Na2 . . . 111.68(5) ?
Na1 Na3 Na2 . . 2_545 55.38(3) ?
Na1 Na3 Na2 . . 4_564 125.55(4) ?
Na1 Na3 Na3 . . 3_565 56.64(3) ?
Na1 Na3 O2 . . 2_545 49.19(6) ?
Na1 Na3 O3 . . . 90.85(6) ?
Na1 Na3 O4 . . 2_555 155.47(7) ?
Na1 Na3 B2 . . 2_545 67.48(7) ?
Na1 Na3 Na1 2_555 . 3_565 121.23(4) ?
Na1 Na3 Na2 2_555 . . 53.43(3) ?
Na1 Na3 Na2 2_555 . 2_545 82.91(4) ?
Na1 Na3 Na2 2_555 . 4_564 102.10(5) ?
Na1 Na3 Na3 2_555 . 3_565 157.95(6) ?
Na1 Na3 O2 2_555 . 2_545 125.69(8) ?
Na1 Na3 O3 2_555 . . 147.68(8) ?
Na1 Na3 O4 2_555 . 2_555 40.39(5) ?
Na1 Na3 B2 2_555 . 2_545 147.22(9) ?
Na1 Na3 Na2 3_565 . . 85.88(4) ?
Na1 Na3 Na2 3_565 . 2_545 150.73(5) ?
Na1 Na3 Na2 3_565 . 4_564 61.95(3) ?
Na1 Na3 Na3 3_565 . 3_565 58.76(4) ?
Na1 Na3 O2 3_565 . 2_545 106.80(6) ?
Na1 Na3 O3 3_565 . . 45.55(6) ?
Na1 Na3 O4 3_565 . 2_555 81.41(6) ?
Na1 Na3 B2 3_565 . 2_545 76.02(7) ?
Na2 Na3 Na2 . . 2_545 123.31(5) ?
Na2 Na3 Na2 . . 4_564 121.73(5) ?
Na2 Na3 Na3 . . 3_565 106.46(5) ?
Na2 Na3 O2 . . 2_545 160.06(7) ?
Na2 Na3 O3 . . . 131.29(8) ?
Na2 Na3 O4 . . 2_555 49.03(5) ?
Na2 Na3 B2 . . 2_545 158.52(9) ?
Na2 Na3 Na2 2_545 . 4_564 99.17(5) ?
Na2 Na3 Na3 2_545 . 3_565 105.59(5) ?
Na2 Na3 O2 2_545 . 2_545 44.73(5) ?
Na2 Na3 O3 2_545 . . 105.18(7) ?
Na2 Na3 O4 2_545 . 2_555 118.09(7) ?
Na2 Na3 B2 2_545 . 2_545 74.96(7) ?
Na2 Na3 Na3 4_564 . 3_565 96.64(4) ?
Na2 Na3 O2 4_564 . 2_545 78.17(6) ?
Na2 Na3 O3 4_564 . . 46.13(6) ?
Na2 Na3 O4 4_564 . 2_555 77.47(6) ?
Na2 Na3 B2 4_564 . 2_545 59.11(7) ?
Na3 Na3 O2 3_565 . 2_545 69.43(6) ?
Na3 Na3 O3 3_565 . . 50.69(6) ?
Na3 Na3 O4 3_565 . 2_555 136.31(7) ?
Na3 Na3 B2 3_565 . 2_545 54.13(7) ?
O2 Na3 O3 2_545 . . 62.14(7) ?
O2 Na3 O4 2_545 . 2_555 146.38(10) ?
O2 Na3 B2 2_545 . 2_545 31.04(7) ?
O3 Na3 O4 . . 2_555 113.27(8) ?
O3 Na3 B2 . . 2_545 31.12(8) ?
O4 Na3 B2 2_555 . 2_545 136.48(10) ?
Na1 O1 Na2 2_455 . . 103.54(7) ?
Na1 O1 B2 2_455 . 4_464 129.79(15) ?
Na2 O1 B2 . . 4_464 125.73(15) ?
Gd1 O2 Na2 3_666 . . 96.70(7) ?
Gd1 O2 Na3 3_666 . 2_555 170.51(11) ?
Gd1 O2 B2 3_666 . . 94.39(14) ?
Na2 O2 Na3 . . 2_555 85.97(7) ?
Na2 O2 B2 . . . 162.07(17) ?
Na3 O2 B2 2_555 . . 85.38(14) ?
Na1 O3 Na3 3_565 . . 92.10(8) ?
Na1 O3 B2 3_565 . 2_545 165.91(17) ?
Na3 O3 B2 . . 2_545 88.83(14) ?
Na1 O4 Na3 . . 2_545 99.28(8) ?
Na1 O4 B1 . . . 152.15(16) ?
Na3 O4 B1 2_545 . . 103.24(14) ?
Gd1 O5 B1 . . . 173.63(18) ?
Na1 B1 Na2 2_555 . 2_545 105.24(10) ?
Na1 B1 O4 2_555 . . 155.86(17) ?
Na1 B1 O5 2_555 . . 64.20(12) ?
Na1 B1 O6 2_555 . . 63.21(12) ?
Na2 B1 O4 2_545 . . 63.86(12) ?
Na2 B1 O5 2_545 . . 62.97(13) ?
Na2 B1 O6 2_545 . . 153.28(17) ?
O4 B1 O5 . . . 120.9(2) ?
O4 B1 O6 . . . 116.2(2) ?
O5 B1 O6 . . . 122.9(2) ?
Na3 B2 O1 2_555 . 4_565 175.40(19) ?
Na3 B2 O2 2_555 . . 63.58(13) ?
Na3 B2 O3 2_555 . 2_555 60.05(12) ?
O1 B2 O2 4_565 . . 118.8(2) ?
O1 B2 O3 4_565 . 2_555 117.6(2) ?
O2 B2 O3 . . 2_555 123.6(2) ?

loop_
_geom_bond_atom_site_label_1
_geom_bond_atom_site_label_2
_geom_bond_site_symmetry_1
_geom_bond_site_symmetry_2
_geom_bond_distance
_geom_bond_publ_flag
Gd1 Na1 . 1_655 3.3153(10) ?
Gd1 Na1 . 2_555 3.5764(10) ?
Gd1 Na1 . 4_555 3.3618(10) ?
Gd1 Na2 . 1_655 3.4948(10) ?
Gd1 Na2 . 2_545 3.2695(10) ?
Gd1 Na2 . 3_666 3.4334(10) ?
Gd1 Na3 . 1_655 3.8371(15) ?
Gd1 O2 . 3_666 2.3817(18) ?
Gd1 O5 . . 2.316(2) ?
Na1 Na1 . 3_555 3.8831(14) ?
Na1 Na2 . 2_445 3.6520(14) ?
Na1 Na2 . 2_545 3.0935(14) ?
Na1 Na3 . . 3.4886(17) ?
Na1 Na3 . 2_545 3.5765(17) ?
Na1 Na3 . 3_565 3.4077(17) ?
Na1 O1 . 2_445 2.4035(19) ?
Na1 O3 . 3_565 2.434(2) ?
Na1 O4 . . 2.348(2) ?
Na1 B1 . 2_545 2.845(3) ?
Na2 Na3 . . 3.2795(17) ?
Na2 Na3 . 2_555 3.1336(18) ?
Na2 Na3 . 4_465 3.6741(18) ?
Na2 O1 . . 2.2439(19) ?
Na2 O2 . . 2.211(2) ?
Na2 B1 . 2_555 2.760(3) ?
Na3 Na3 . 3_565 3.686(2) ?
Na3 O2 . 2_545 2.381(2) ?
Na3 O3 . . 2.297(2) ?
Na3 O4 . 2_555 2.345(2) ?
Na3 B2 . 2_545 2.650(3) ?
O1 B2 . 4_464 1.386(3) ?
O2 B2 . . 1.371(3) ?
O3 B2 . 2_545 1.370(3) ?
O4 B1 . . 1.387(3) ?
O5 B1 . . 1.353(4) ?
O6 B1 . . 1.391(3) ?
